data_7204973
loop_
_publ_author_name
'Schobert, Rainer'
'Siegfried, Sven'
'Weing\"artner, Jochen'
'Nieuwenhuyzen, Mark'

_publ_section_title
;
 Oxidations of 3-alkenyltetronic acids with dimethyldioxirane (DMD) and
 air: regioselectivity and formation of a spirotricyclic hemiketal
 endoperoxide lactone
;
_journal_issue 17
_journal_name_full 'Journal of the Chemical Society, Perkin Transactions 1'
_journal_page_first 2009
_journal_paper_doi 10.1039/b104227k
_journal_year 2001
_chemical_formula_sum 'C15 H22 O5'
_chemical_formula_weight 282.33
_chemical_name_systematic
; 
? 
;
_space_group_IT_number 15
_symmetry_cell_setting monoclinic
_symmetry_space_group_name_Hall '-C 2yc'
_symmetry_space_group_name_H-M 'C 1 2/c 1'
_atom_sites_solution_hydrogens geom
_atom_sites_solution_primary direct
_atom_sites_solution_secondary difmap
_audit_creation_method SHELXL-97
_cell_angle_alpha 90.00
_cell_angle_beta 121.243(2)
_cell_angle_gamma 90.00
_cell_formula_units_Z 8
_cell_length_a 20.348(2)
_cell_length_b 8.8063(9)
_cell_length_c 18.3387(18)
_cell_measurement_temperature 153(2)
_cell_volume 2809.6(5)
_computing_cell_refinement 'Bruker SAINT'
_computing_data_collection 'Bruker SAINT'
_computing_data_reduction 'Bruker SAINT'
_computing_structure_refinement 'SHELXTL (Sheldrick, 1998)'
_computing_structure_solution 'SHELXTL (Sheldrick, 1998)'
_diffrn_ambient_temperature 153(2)
_diffrn_measured_fraction_theta_full 0.848
_diffrn_measured_fraction_theta_max 0.848
_diffrn_measurement_device_type 'Bruker SMART CCD'
_diffrn_measurement_method 'Phi and omega scans'
_diffrn_radiation_monochromator graphite
_diffrn_radiation_source 'fine-focus sealed tube'
_diffrn_radiation_type MoK\a
_diffrn_radiation_wavelength 0.71073
_diffrn_reflns_av_R_equivalents 0.0795
_diffrn_reflns_av_sigmaI/netI 0.0774
_diffrn_reflns_limit_h_max 20
_diffrn_reflns_limit_h_min -27
_diffrn_reflns_limit_k_max 11
_diffrn_reflns_limit_k_min -11
_diffrn_reflns_limit_l_max 23
_diffrn_reflns_limit_l_min -18
_diffrn_reflns_number 8041
_diffrn_reflns_theta_full 28.75
_diffrn_reflns_theta_max 28.75
_diffrn_reflns_theta_min 2.34
_exptl_absorpt_coefficient_mu 0.099
_exptl_crystal_colour colourless
_exptl_crystal_density_diffrn 1.335
_exptl_crystal_density_method 'not measured'
_exptl_crystal_description 'Thin needle'
_exptl_crystal_F_000 1216
_exptl_crystal_size_max 0.46
_exptl_crystal_size_mid 0.18
_exptl_crystal_size_min 0.08
_refine_diff_density_max 0.284
_refine_diff_density_min -0.262
_refine_diff_density_rms 0.069
_refine_ls_extinction_method none
_refine_ls_goodness_of_fit_ref 0.845
_refine_ls_hydrogen_treatment mixed
_refine_ls_matrix_type full
_refine_ls_number_parameters 260
_refine_ls_number_reflns 3090
_refine_ls_number_restraints 0
_refine_ls_restrained_S_all 0.845
_refine_ls_R_factor_all 0.0797
_refine_ls_R_factor_gt 0.0514
_refine_ls_shift/su_max 0.094
_refine_ls_shift/su_mean 0.004
_refine_ls_structure_factor_coef Fsqd
_refine_ls_weighting_details 'calc w=1/[\s^2^(Fo^2^)+(0.1000P)^2^+0.0000P] where P=(Fo^2^+2Fc^2^)/3'
_refine_ls_weighting_scheme calc
_refine_ls_wR_factor_gt 0.1237
_refine_ls_wR_factor_ref 0.1442
_reflns_number_gt 2082
_reflns_number_total 3090
_reflns_threshold_expression >2sigma(I)
_cod_data_source_file b104227k.txt
_cod_data_source_block ss7ringm
_cod_depositor_comments
;
The following automatic conversions were performed:
'_symmetry_cell_setting' value 'Monoclinic' changed to 'monoclinic'
according to '/home/saulius/struct/CIF-dictionaries/cif_core.dic'
dictionary named 'cif_core.dic' version 2.4.1 from 2010-06-29.

Automatic conversion script
Id: cif_fix_enum 1527 2010-12-29 10:47:43Z saulius 
;
_cod_original_cell_volume 2809.5(5)
_cod_original_sg_symbol_H-M C2/c
_cod_database_code 7204973

loop_
_symmetry_equiv_pos_as_xyz
'x, y, z'
'-x, y, -z+1/2'
'x+1/2, y+1/2, z'
'-x+1/2, y+1/2, -z+1/2'
'-x, -y, -z'
'x, -y, z-1/2'
'-x+1/2, -y+1/2, -z'
'x+1/2, -y+1/2, z-1/2'

loop_
_atom_site_label
_atom_site_type_symbol
_atom_site_fract_x
_atom_site_fract_y
_atom_site_fract_z
_atom_site_U_iso_or_equiv
_atom_site_adp_type
_atom_site_occupancy
_atom_site_symmetry_multiplicity
_atom_site_calc_flag
_atom_site_refinement_flags
_atom_site_disorder_assembly
_atom_site_disorder_group
C1 C 0.18739(11) 0.6055(2) 0.42710(13) 0.0253(4) Uani 1 1 d . . .
H1A H 0.2177(11) 0.564(2) 0.4842(13) 0.025(5) Uiso 1 1 d . . .
H1B H 0.2182(11) 0.685(2) 0.4197(12) 0.029(5) Uiso 1 1 d . . .
C2 C 0.11278(11) 0.6758(2) 0.41246(14) 0.0302(4) Uani 1 1 d . . .
H2A H 0.1252(12) 0.782(3) 0.4363(13) 0.043(6) Uiso 1 1 d . . .
H2B H 0.0783(11) 0.685(2) 0.3516(14) 0.030(5) Uiso 1 1 d . . .
C3 C 0.07509(12) 0.5947(2) 0.45530(14) 0.0326(5) Uani 1 1 d . . .
H3A H 0.1016(12) 0.628(2) 0.5168(14) 0.037(6) Uiso 1 1 d . . .
H3B H 0.0201(13) 0.625(2) 0.4244(14) 0.040(6) Uiso 1 1 d . . .
C4 C 0.07795(13) 0.4217(2) 0.45527(13) 0.0315(5) Uani 1 1 d . . .
H4A H 0.0378(13) 0.384(2) 0.4663(14) 0.044(6) Uiso 1 1 d . . .
H4B H 0.1302(13) 0.383(2) 0.5045(14) 0.039(6) Uiso 1 1 d . . .
C5 C 0.06579(12) 0.3495(2) 0.37338(13) 0.0329(5) Uani 1 1 d . . .
H5A H 0.0473(12) 0.245(3) 0.3690(14) 0.046(6) Uiso 1 1 d . . .
H5B H 0.0257(13) 0.402(2) 0.3197(15) 0.043(6) Uiso 1 1 d . . .
C6 C 0.13944(12) 0.3323(2) 0.37155(13) 0.0288(4) Uani 1 1 d . . .
H6A H 0.1315(11) 0.271(2) 0.3246(14) 0.042(6) Uiso 1 1 d . . .
H6B H 0.1774(11) 0.284(2) 0.4240(14) 0.031(5) Uiso 1 1 d . . .
C7 C 0.17645(10) 0.47884(18) 0.36438(11) 0.0227(4) Uani 1 1 d . . .
O8 O 0.12932(7) 0.53718(13) 0.27824(8) 0.0259(3) Uani 1 1 d . . .
C9 C 0.16984(10) 0.53217(18) 0.23822(11) 0.0231(4) Uani 1 1 d . . .
O9 O 0.13957(7) 0.57574(14) 0.16459(8) 0.0294(3) Uani 1 1 d . . .
C10 C 0.24711(10) 0.47286(18) 0.29489(11) 0.0221(4) Uani 1 1 d . . .
C11 C 0.25083(10) 0.44425(18) 0.36977(11) 0.0233(4) Uani 1 1 d . . .
O11 O 0.30738(8) 0.39428(15) 0.44394(8) 0.0308(3) Uani 1 1 d . . .
H110 H 0.3512(16) 0.376(3) 0.4383(17) 0.071(9) Uiso 1 1 d . . .
C12 C 0.30483(10) 0.45777(17) 0.26872(11) 0.0233(4) Uani 1 1 d . . .
C13 C 0.28264(13) 0.4409(2) 0.18738(14) 0.0340(5) Uani 1 1 d . . .
H13A H 0.2300(14) 0.435(2) 0.1442(15) 0.041(6) Uiso 1 1 d . . .
H13B H 0.3204(13) 0.437(2) 0.1685(13) 0.039(6) Uiso 1 1 d . . .
C14 C 0.38998(10) 0.46932(19) 0.33882(12) 0.0251(4) Uani 1 1 d . . .
O14 O 0.40734(7) 0.35461(14) 0.40393(8) 0.0262(3) Uani 1 1 d . . .
H14O H 0.3968(14) 0.256(3) 0.3792(17) 0.067(8) Uiso 1 1 d . . .
C15 C 0.40605(12) 0.6213(2) 0.38501(14) 0.0314(4) Uani 1 1 d . . .
H15A H 0.4583(13) 0.626(2) 0.4328(14) 0.037(6) Uiso 1 1 d . . .
H15B H 0.3694(12) 0.638(2) 0.4053(13) 0.034(5) Uiso 1 1 d . . .
H15C H 0.3987(11) 0.709(2) 0.3453(13) 0.036(5) Uiso 1 1 d . . .
C16 C 0.44471(12) 0.4439(2) 0.30720(14) 0.0323(5) Uani 1 1 d . . .
H16A H 0.4991(14) 0.446(2) 0.3584(15) 0.041(6) Uiso 1 1 d . . .
H16B H 0.4375(12) 0.525(2) 0.2658(14) 0.036(6) Uiso 1 1 d . . .
H16C H 0.4355(12) 0.348(3) 0.2780(13) 0.038(6) Uiso 1 1 d . . .

loop_
_atom_site_aniso_label
_atom_site_aniso_U_11
_atom_site_aniso_U_22
_atom_site_aniso_U_33
_atom_site_aniso_U_23
_atom_site_aniso_U_13
_atom_site_aniso_U_12
C1 0.0242(10) 0.0264(8) 0.0273(10) -0.0027(7) 0.0147(9) -0.0013(7)
C2 0.0325(11) 0.0294(9) 0.0309(11) 0.0018(8) 0.0180(10) 0.0063(7)
C3 0.0314(11) 0.0389(10) 0.0317(12) 0.0014(8) 0.0194(10) 0.0066(8)
C4 0.0343(12) 0.0385(10) 0.0282(11) -0.0013(8) 0.0209(10) -0.0035(8)
C5 0.0340(11) 0.0403(10) 0.0295(11) -0.0084(8) 0.0200(10) -0.0108(9)
C6 0.0374(11) 0.0261(9) 0.0286(11) -0.0032(8) 0.0211(10) -0.0050(8)
C7 0.0231(9) 0.0271(8) 0.0177(9) 0.0014(6) 0.0104(8) 0.0004(7)
O8 0.0215(7) 0.0360(7) 0.0210(7) 0.0029(5) 0.0115(6) 0.0037(5)
C9 0.0254(9) 0.0235(8) 0.0223(9) -0.0021(7) 0.0138(8) -0.0015(6)
O9 0.0311(7) 0.0361(7) 0.0197(7) 0.0038(5) 0.0122(6) 0.0070(5)
C10 0.0214(9) 0.0248(8) 0.0187(9) -0.0010(6) 0.0093(8) -0.0009(6)
C11 0.0232(9) 0.0239(8) 0.0211(9) 0.0004(6) 0.0104(8) 0.0017(6)
O11 0.0271(7) 0.0433(7) 0.0219(7) 0.0084(5) 0.0127(6) 0.0115(6)
C12 0.0253(9) 0.0218(8) 0.0252(10) -0.0006(7) 0.0148(8) 0.0010(6)
C13 0.0303(12) 0.0475(11) 0.0277(11) -0.0028(8) 0.0175(10) 0.0022(8)
C14 0.0230(9) 0.0265(8) 0.0274(10) -0.0008(7) 0.0141(8) 0.0001(7)
O14 0.0260(7) 0.0275(6) 0.0243(7) 0.0004(5) 0.0124(6) 0.0030(5)
C15 0.0274(11) 0.0288(9) 0.0368(12) -0.0071(8) 0.0157(10) -0.0036(7)
C16 0.0276(11) 0.0365(11) 0.0370(12) 0.0009(9) 0.0197(11) 0.0034(8)

loop_
_atom_type_symbol
_atom_type_description
_atom_type_scat_dispersion_real
_atom_type_scat_dispersion_imag
_atom_type_scat_source
C C 0.0033 0.0016 'International Tables Vol C Tables 4.2.6.8 and 6.1.1.4'
H H 0.0000 0.0000 'International Tables Vol C Tables 4.2.6.8 and 6.1.1.4'
O O 0.0106 0.0060 'International Tables Vol C Tables 4.2.6.8 and 6.1.1.4'

loop_
_geom_angle_atom_site_label_1
_geom_angle_atom_site_label_2
_geom_angle_atom_site_label_3
_geom_angle
_geom_angle_site_symmetry_1
_geom_angle_site_symmetry_3
_geom_angle_publ_flag
C2 C1 C7 114.73(15) . . ?
C1 C2 C3 115.92(16) . . ?
C4 C3 C2 115.93(16) . . ?
C3 C4 C5 115.41(17) . . ?
C6 C5 C4 113.78(17) . . ?
C5 C6 C7 116.78(16) . . ?
O8 C7 C11 102.63(13) . . ?
O8 C7 C1 108.40(13) . . ?
C11 C7 C1 110.51(14) . . ?
O8 C7 C6 108.32(14) . . ?
C11 C7 C6 110.36(14) . . ?
C1 C7 C6 115.75(15) . . ?
C9 O8 C7 109.43(13) . . ?
O9 C9 O8 119.22(16) . . ?
O9 C9 C10 129.79(17) . . ?
O8 C9 C10 110.99(15) . . ?
C11 C10 C9 105.12(15) . . ?
C11 C10 C12 132.06(16) . . ?
C9 C10 C12 122.79(16) . . ?
O11 C11 C10 131.66(17) . . ?
O11 C11 C7 116.55(15) . . ?
C10 C11 C7 111.79(15) . . ?
C13 C12 C10 120.59(17) . . ?
C13 C12 C14 121.89(17) . . ?
C10 C12 C14 117.47(15) . . ?
O14 C14 C16 107.25(14) . . ?
O14 C14 C15 105.16(15) . . ?
C16 C14 C15 110.71(16) . . ?
O14 C14 C12 109.16(14) . . ?
C16 C14 C12 113.84(16) . . ?
C15 C14 C12 110.30(15) . . ?

loop_
_geom_bond_atom_site_label_1
_geom_bond_atom_site_label_2
_geom_bond_distance
_geom_bond_site_symmetry_2
_geom_bond_publ_flag
C1 C2 1.529(3) . ?
C1 C7 1.533(2) . ?
C2 C3 1.530(3) . ?
C3 C4 1.525(3) . ?
C4 C5 1.528(3) . ?
C5 C6 1.524(3) . ?
C6 C7 1.534(2) . ?
C7 O8 1.452(2) . ?
C7 C11 1.496(2) . ?
O8 C9 1.359(2) . ?
C9 O9 1.220(2) . ?
C9 C10 1.459(2) . ?
C10 C11 1.359(2) . ?
C10 C12 1.487(2) . ?
C11 O11 1.321(2) . ?
C12 C13 1.324(3) . ?
C12 C14 1.534(3) . ?
C14 O14 1.461(2) . ?
C14 C16 1.515(3) . ?
C14 C15 1.526(2) . ?

loop_
_cod_related_entry_id
_cod_related_entry_database
_cod_related_entry_code
1 ChemSpider 21142891
